data_4348977
loop_
_publ_author_name
'Mutailipu, Miriding'
'Zhang, Min'
'Dong, Xiaoyu'
'Chen, Yanna'
'Pan, Shilie'

_publ_section_title
;
 Effects of the Orientation of [B<sub>5</sub>O<sub>11</sub>]<sup>7-</sup>
 Fundamental Building Blocks on Layered Structures Based on the
 Pentaborates.
;
_journal_issue 20
_journal_name_full 'Inorganic chemistry'
_journal_page_first 10608
_journal_page_last 10616
_journal_paper_doi 10.1021/acs.inorgchem.6b01855
_journal_volume 55
_journal_year 2016
_chemical_formula_moiety 'B20 Ba2.5 Br O34 Rb4'
_chemical_formula_sum 'B20 Ba2.5 Br O34 Rb4'
_chemical_formula_weight 1525.56
_space_group_crystal_system triclinic
_space_group_IT_number 2
_space_group_name_Hall '-P 1'
_space_group_name_H-M_alt 'P -1'
_symmetry_Int_Tables_number 2
_audit_creation_date 2016-05-26
_audit_creation_method
;
Olex2 1.2
(compiled 2016.02.19 svn.r3266 for OlexSys, GUI svn.r5155)
;
_cell_angle_alpha 98.907(4)
_cell_angle_beta 90.517(4)
_cell_angle_gamma 100.830(4)
_cell_formula_units_Z 1
_cell_length_a 6.7321(4)
_cell_length_b 11.2428(8)
_cell_length_c 11.3074(8)
_cell_measurement_reflns_used 3473
_cell_measurement_temperature 296(2)
_cell_measurement_theta_max 27.21
_cell_measurement_theta_min 2.39
_cell_volume 829.81(10)
_computing_cell_refinement 'SAINT v7.68A (Bruker, 2009)'
_computing_data_reduction 'SAINT v7.68A (Bruker, 2009)'
_computing_molecular_graphics 'Olex2 (Dolomanov et al., 2009)'
_computing_publication_material 'Olex2 (Dolomanov et al., 2009)'
_computing_structure_refinement 'olex2.refine (Bourhis et al., 2015)'
_computing_structure_solution 'SHELXS-97 (Sheldrick, 1990)'
_diffrn_ambient_temperature 296.15
_diffrn_measured_fraction_theta_full 0.9801
_diffrn_measured_fraction_theta_max 0.9801
_diffrn_measurement_device_type 'CCD area detector'
_diffrn_measurement_method 'phi and omega scans'
_diffrn_radiation_monochromator graphite
_diffrn_radiation_type 'Mo K\a'
_diffrn_radiation_wavelength 0.71073
_diffrn_reflns_av_R_equivalents 0.0343
_diffrn_reflns_av_unetI/netI 0.0431
_diffrn_reflns_limit_h_max 8
_diffrn_reflns_limit_h_min -8
_diffrn_reflns_limit_k_max 14
_diffrn_reflns_limit_k_min -14
_diffrn_reflns_limit_l_max 14
_diffrn_reflns_limit_l_min -14
_diffrn_reflns_number 10455
_diffrn_reflns_theta_full 27.5218
_diffrn_reflns_theta_max 27.52
_diffrn_reflns_theta_min 1.82
_exptl_absorpt_coefficient_mu 10.094
_exptl_absorpt_correction_T_max 1.0000
_exptl_absorpt_correction_T_min 0.5380
_exptl_absorpt_correction_type numerical
_exptl_absorpt_process_details
;
SADABS-2008/1 (Bruker,2008) was used for absorption correction.
wR2(int) was 0.0680 before and 0.0458 after correction.
The Ratio of minimum to maximum transmission is 0.5380.
The \l/2 correction factor is 0.0015.
;
_exptl_crystal_colour colorless
_exptl_crystal_density_diffrn 3.0520
_exptl_crystal_density_method 'not measured'
_exptl_crystal_description block
_exptl_crystal_F_000 691.1090
_exptl_crystal_size_max 0.223
_exptl_crystal_size_mid 0.14
_exptl_crystal_size_min 0.084
_refine_diff_density_max 3.5545
_refine_diff_density_min -2.3580
_refine_diff_density_rms 0.3188
_refine_ls_d_res_high 0.7690
_refine_ls_d_res_low 11.1624
_refine_ls_extinction_expression Fc^*^=kFc[1+0.001xFc^2^\l^3^/sin(2\q)]^-1/4^
_refine_ls_goodness_of_fit_ref 1.0376
_refine_ls_hydrogen_treatment undef
_refine_ls_matrix_type full
_refine_ls_number_constraints 2
_refine_ls_number_parameters 286
_refine_ls_number_reflns 3747
_refine_ls_number_restraints 0
_refine_ls_restrained_S_all 1.0376
_refine_ls_R_factor_all 0.0630
_refine_ls_R_factor_gt 0.0520
_refine_ls_shift/su_max 0.0006
_refine_ls_shift/su_mean 0.0000
_refine_ls_structure_factor_coef Fsqd
_refine_ls_weighting_details 'w=1/[\s^2^(Fo^2^)+(0.0683P)^2^+16.3218P] where P=(Fo^2^+2Fc^2^)/3'
_refine_ls_weighting_scheme calc
_refine_ls_wR_factor_gt 0.1413
_refine_ls_wR_factor_ref 0.1491
_reflns_Friedel_coverage 0.0
_reflns_limit_h_max 8
_reflns_limit_h_min -8
_reflns_limit_k_max 14
_reflns_limit_k_min -14
_reflns_limit_l_max 14
_reflns_limit_l_min 0
_reflns_number_gt 3153
_reflns_number_total 3747
_reflns_threshold_expression I>=2u(I)
_cod_data_source_file ic6b01855_si_002.cif
_cod_data_source_block 1
_cod_database_code 4348977
_olex2_refinement_description
;
1. Shared sites
{Ba2, Rb1}
2. Uiso/Uaniso restraints and constraints
Uanis(Ba2) = Uanis(Rb1)
3. Others
 Fixed Sof: Ba2(0.25) Rb1(0.5) Br1(0.5)
;
_olex2_submission_special_instructions 'No special instructions were received'

loop_
_space_group_symop_id
_space_group_symop_operation_xyz
1 x,y,z
2 -x,-y,-z

loop_
_atom_site_label
_atom_site_type_symbol
_atom_site_fract_x
_atom_site_fract_y
_atom_site_fract_z
_atom_site_U_iso_or_equiv
_atom_site_adp_type
_atom_site_occupancy
_atom_site_site_symmetry_order
_atom_site_refinement_flags_posn
_atom_site_refinement_flags_adp
_atom_site_refinement_flags_occupancy
Ba1 Ba 0.51230(7) 0.64055(5) 0.36351(4) 0.02062(19) Uani 1.000000 1 . . .
Ba2 Ba 0.02733(11) 0.45131(7) 0.13854(7) 0.0082(2) Uani 0.250000 1 . . .
Rb1 Rb 0.02733(11) 0.45131(7) 0.13854(7) 0.0082(2) Uani 0.500000 1 . . .
Rb2 Rb 0.73065(16) 0.05068(12) 0.15091(12) 0.0472(3) Uani 1.000000 1 . . .
Rb3 Rb 1.0 0.0 0.5 0.0628(6) Uani 1.000000 2 S T P
B1 B 0.6363(13) 0.2690(8) 0.8851(8) 0.0132(16) Uani 1.000000 1 . . .
B2 B 0.9554(13) 0.2576(8) 0.7807(8) 0.0124(16) Uani 1.000000 1 . . .
B3 B 1.2787(13) 0.3049(8) 0.9187(8) 0.0131(16) Uani 1.000000 1 . . .
B4 B 1.0163(13) 0.3042(8) 0.5627(8) 0.0137(16) Uani 1.000000 1 . . .
B5 B 0.7996(14) 0.3581(9) 0.4160(8) 0.0176(18) Uani 1.000000 1 . . .
B6 B 0.4855(12) 0.3555(8) 0.2874(8) 0.0126(16) Uani 1.000000 1 . . .
B7 B 0.5374(13) 0.3757(8) 1.0787(8) 0.0136(17) Uani 1.000000 1 . . .
B8 B 1.1287(14) 0.3018(9) 0.3502(8) 0.0162(18) Uani 1.000000 1 . . .
B9 B 0.2808(15) 0.1516(9) 0.2225(9) 0.0204(19) Uani 1.000000 1 . . .
B10 B 0.7686(14) 0.0772(9) 0.8431(8) 0.0174(18) Uani 1.000000 1 . . .
O1 O 1.0639(9) 0.2877(6) 0.6740(5) 0.0200(12) Uani 1.000000 1 . . .
O2 O 0.4206(8) 0.2671(5) 0.8427(5) 0.0160(11) Uani 1.000000 1 . . .
O3 O 0.7678(8) 0.3048(5) 0.7922(5) 0.0123(11) Uani 1.000000 1 . . .
O4 O 1.0911(8) 0.3139(5) 0.8881(5) 0.0157(11) Uani 1.000000 1 . . .
O5 O 1.1130(9) 0.1804(6) 0.2758(6) 0.0259(14) Uani 1.000000 1 . . .
O6 O 0.9164(9) 0.1221(5) 0.7749(6) 0.0201(12) Uani 1.000000 1 . . .
O7 O 0.6174(8) 0.3912(6) 0.3994(5) 0.0172(12) Uani 1.000000 1 . . .
O8 O 0.9333(9) 0.3392(7) 0.3316(5) 0.0247(14) Uani 1.000000 1 . . .
O9 O 0.6813(9) 0.3558(6) 0.9995(5) 0.0204(13) Uani 1.000000 1 . . .
O10 O 1.3343(9) 0.3446(6) 1.0393(5) 0.0230(13) Uani 1.000000 1 . . .
O11 O 0.6473(9) 0.1461(6) 0.9093(5) 0.0217(13) Uani 1.000000 1 . . .
O12 O 0.5839(8) 0.4269(5) 0.1961(5) 0.0157(11) Uani 1.000000 1 . . .
O13 O 0.4670(9) 0.2257(5) 0.2421(5) 0.0179(12) Uani 1.000000 1 . . .
O14 O 0.8423(9) 0.3437(6) 0.5340(5) 0.0242(14) Uani 1.000000 1 . . .
O15 O 1.1511(9) 0.2858(6) 0.4789(5) 0.0218(13) Uani 1.000000 1 . . .
O16 O 0.2710(11) 0.0449(6) 0.1409(6) 0.0307(16) Uani 1.000000 1 . . .
O17 O 0.2925(8) 0.3911(5) 0.3173(5) 0.0149(11) Uani 1.000000 1 . . .
Br1 Br 1.5011(6) 0.0437(4) 0.5270(6) 0.1109(18) Uani 0.500000 1 . . .

loop_
_atom_site_aniso_label
_atom_site_aniso_U_11
_atom_site_aniso_U_22
_atom_site_aniso_U_33
_atom_site_aniso_U_12
_atom_site_aniso_U_13
_atom_site_aniso_U_23
Ba1 0.0134(3) 0.0335(3) 0.0162(3) 0.0055(2) 0.00116(18) 0.0066(2)
Ba2 0.0050(3) 0.0108(4) 0.0096(4) 0.0020(3) -0.0004(3) 0.0034(3)
Rb1 0.0050(3) 0.0108(4) 0.0096(4) 0.0020(3) -0.0004(3) 0.0034(3)
Rb2 0.0211(5) 0.0564(7) 0.0566(8) 0.0039(5) -0.0023(5) -0.0099(6)
Rb3 0.0440(10) 0.0314(8) 0.1116(18) 0.0057(7) -0.0085(10) 0.0094(9)
B1 0.009(4) 0.021(4) 0.009(4) 0.004(3) 0.003(3) 0.002(3)
B2 0.007(4) 0.021(4) 0.010(4) 0.005(3) 0.001(3) 0.003(3)
B3 0.011(4) 0.014(4) 0.015(4) 0.003(3) 0.000(3) 0.005(3)
B4 0.011(4) 0.018(4) 0.012(4) 0.001(3) 0.004(3) 0.004(3)
B5 0.013(4) 0.028(5) 0.012(4) 0.005(4) 0.002(3) 0.001(3)
B6 0.005(4) 0.023(4) 0.012(4) 0.004(3) 0.001(3) 0.006(3)
B7 0.011(4) 0.019(4) 0.011(4) 0.005(3) -0.003(3) 0.001(3)
B8 0.011(4) 0.027(5) 0.012(4) 0.011(4) -0.001(3) 0.001(3)
B9 0.020(5) 0.024(5) 0.018(5) 0.003(4) 0.001(4) 0.006(4)
B10 0.015(4) 0.020(4) 0.016(4) -0.000(3) -0.005(3) 0.004(3)
O1 0.011(3) 0.038(4) 0.015(3) 0.010(2) 0.006(2) 0.009(3)
O2 0.008(3) 0.030(3) 0.011(3) 0.006(2) 0.001(2) 0.002(2)
O3 0.006(2) 0.022(3) 0.011(3) 0.006(2) 0.001(2) 0.004(2)
O4 0.014(3) 0.025(3) 0.009(3) 0.007(2) -0.002(2) 0.001(2)
O5 0.015(3) 0.034(4) 0.023(3) -0.004(3) 0.001(2) -0.001(3)
O6 0.015(3) 0.020(3) 0.025(3) 0.004(2) 0.006(2) 0.003(2)
O7 0.013(3) 0.031(3) 0.009(3) 0.009(2) 0.000(2) 0.002(2)
O8 0.011(3) 0.054(4) 0.015(3) 0.015(3) 0.004(2) 0.012(3)
O9 0.011(3) 0.036(3) 0.012(3) 0.003(2) 0.001(2) -0.003(2)
O10 0.014(3) 0.046(4) 0.010(3) 0.012(3) 0.001(2) -0.001(3)
O11 0.022(3) 0.028(3) 0.019(3) 0.009(3) 0.009(2) 0.011(2)
O12 0.015(3) 0.022(3) 0.009(3) 0.002(2) -0.000(2) 0.003(2)
O13 0.013(3) 0.019(3) 0.022(3) 0.005(2) 0.001(2) 0.003(2)
O14 0.019(3) 0.050(4) 0.010(3) 0.020(3) 0.003(2) 0.008(3)
O15 0.013(3) 0.042(4) 0.015(3) 0.013(3) 0.003(2) 0.008(3)
O16 0.043(4) 0.017(3) 0.028(4) -0.003(3) 0.008(3) 0.002(3)
O17 0.010(3) 0.022(3) 0.015(3) 0.007(2) 0.001(2) 0.003(2)
Br1 0.0525(19) 0.085(3) 0.186(6) 0.017(2) -0.039(3) -0.007(3)

loop_
_atom_type_symbol
_atom_type_scat_dispersion_real
_atom_type_scat_dispersion_imag
_atom_type_scat_Cromer_Mann_a1
_atom_type_scat_Cromer_Mann_a2
_atom_type_scat_Cromer_Mann_a3
_atom_type_scat_Cromer_Mann_a4
_atom_type_scat_Cromer_Mann_b1
_atom_type_scat_Cromer_Mann_b2
_atom_type_scat_Cromer_Mann_b3
_atom_type_scat_Cromer_Mann_b4
_atom_type_scat_Cromer_Mann_c
_atom_type_scat_source
_atom_type_scat_dispersion_source
Br -0.28346 2.55990 17.17890 5.23580 5.63770 3.98510 2.17230 16.57960 0.26090 41.43280 2.95569992065 'International Tables Volume C Table 6.1.1.4 (pp. 500-502)' 'Henke, Gullikson and Davis, At. Data and Nucl. Data Tables, 1993, 54, 2'
B 0.00141 0.00067 2.05450 1.33260 1.09790 0.70680 23.21850 1.02100 60.34980 0.14030 -0.193200007081 'International Tables Volume C Table 6.1.1.4 (pp. 500-502)' 'Henke, Gullikson and Davis, At. Data and Nucl. Data Tables, 1993, 54, 2'
Rb -0.94509 2.97843 17.17840 9.64350 5.13990 1.52920 1.78880 17.31510 0.27480 164.93401 3.48729991913 'International Tables Volume C Table 6.1.1.4 (pp. 500-502)' 'Henke, Gullikson and Davis, At. Data and Nucl. Data Tables, 1993, 54, 2'
O 0.01158 0.00611 3.04850 2.28680 1.54630 0.86700 13.27710 5.70110 0.32390 32.90890 0.250800013542 'International Tables Volume C Table 6.1.1.4 (pp. 500-502)' 'Henke, Gullikson and Davis, At. Data and Nucl. Data Tables, 1993, 54, 2'
Ba -0.15704 2.40393 20.33610 19.29700 10.88800 2.69590 3.21600 0.27560 20.20730 167.20200 2.77309989929 'International Tables Volume C Table 6.1.1.4 (pp. 500-502)' 'Henke, Gullikson and Davis, At. Data and Nucl. Data Tables, 1993, 54, 2'

loop_
_geom_angle_atom_site_label_1
_geom_angle_atom_site_label_2
_geom_angle_atom_site_label_3
_geom_angle
_geom_angle_site_symmetry_1
_geom_angle_site_symmetry_3
B4 Ba1 B1 118.9(2) 2_766 2_666
B5 Ba1 B1 116.7(2) 2_666 2_666
B5 Ba1 B4 116.3(2) 2_666 2_766
O1 Ba1 B1 94.50(19) 2_766 2_666
O1 Ba1 B4 24.88(19) 2_766 2_766
O1 Ba1 B5 139.2(2) 2_766 2_666
O2 Ba1 B1 26.58(18) 2_666 2_666
O2 Ba1 B4 92.55(19) 2_666 2_766
O2 Ba1 B5 140.1(2) 2_666 2_666
O2 Ba1 O1 67.96(16) 2_666 2_766
O3 Ba1 B1 25.08(18) 2_666 2_666
O3 Ba1 B4 142.62(19) 2_666 2_766
O3 Ba1 B5 92.5(2) 2_666 2_666
O3 Ba1 O1 119.10(16) 2_666 2_766
O3 Ba1 O2 51.55(16) 2_666 2_666
O7 Ba1 B1 141.23(18) 2_666 2_666
O7 Ba1 B1 129.76(18) . 2_666
O7 Ba1 B4 73.95(19) . 2_766
O7 Ba1 B4 94.51(19) 2_666 2_766
O7 Ba1 B5 93.1(2) . 2_666
O7 Ba1 B5 24.6(2) 2_666 2_666
O7 Ba1 O1 85.23(16) . 2_766
O7 Ba1 O1 119.12(16) 2_666 2_766
O7 Ba1 O2 122.47(16) . 2_666
O7 Ba1 O2 161.92(17) 2_666 2_666
O7 Ba1 O3 130.73(15) . 2_666
O7 Ba1 O3 117.00(15) 2_666 2_666
O12 Ba1 B1 83.56(19) . 2_666
O12 Ba1 B4 87.70(19) . 2_766
O12 Ba1 B5 127.3(2) . 2_666
O12 Ba1 O1 79.17(17) . 2_766
O12 Ba1 O2 77.64(16) . 2_666
O12 Ba1 O3 93.21(15) . 2_666
O12 Ba1 O7 119.23(16) . 2_666
O12 Ba1 O7 46.94(15) . .
O14 Ba1 B1 92.27(19) 2_666 2_666
O14 Ba1 B4 139.0(2) 2_666 2_766
O14 Ba1 B5 24.8(2) 2_666 2_666
O14 Ba1 O1 156.40(19) 2_666 2_766
O14 Ba1 O2 117.23(17) 2_666 2_666
O14 Ba1 O3 67.78(16) 2_666 2_666
O14 Ba1 O7 49.23(16) 2_666 2_666
O14 Ba1 O7 107.48(18) 2_666 .
O14 Ba1 O12 124.11(19) 2_666 .
O15 Ba1 B1 134.8(2) 2_766 2_666
O15 Ba1 B4 24.7(2) 2_766 2_766
O15 Ba1 B5 92.0(2) 2_766 2_666
O15 Ba1 O1 47.64(17) 2_766 2_766
O15 Ba1 O2 111.24(17) 2_766 2_666
O15 Ba1 O3 150.50(18) 2_766 2_666
O15 Ba1 O7 78.04(17) 2_766 .
O15 Ba1 O7 71.82(16) 2_766 2_666
O15 Ba1 O12 106.95(17) 2_766 .
O15 Ba1 O14 114.34(18) 2_766 2_666
O17 Ba1 B1 97.94(19) . 2_666
O17 Ba1 B4 119.91(19) . 2_766
O17 Ba1 B5 79.2(2) . 2_666
O17 Ba1 O1 124.19(17) . 2_766
O17 Ba1 O2 111.03(17) . 2_666
O17 Ba1 O3 87.03(16) . 2_666
O17 Ba1 O7 46.45(15) . .
O17 Ba1 O7 79.57(16) . 2_666
O17 Ba1 O12 48.94(15) . .
O17 Ba1 O14 76.98(18) . 2_666
O17 Ba1 O15 122.44(17) . 2_766
B2 Ba2 Rb1 0.0 2_666 .
B3 Ba2 Rb1 0.0 1_454 .
B3 Ba2 B2 129.3(2) 1_454 2_666
B7 Ba2 Rb1 0.0 1_454 .
B7 Ba2 B2 96.7(2) 1_454 2_666
B7 Ba2 B3 109.9(2) 1_454 1_454
B8 Ba2 Rb1 0.0 1_455 .
B8 Ba2 B2 115.8(2) 1_455 2_666
B8 Ba2 B3 96.9(2) 1_455 1_454
B8 Ba2 B7 107.1(2) 1_455 1_454
O3 Ba2 Rb1 0.0 2_666 .
O3 Ba2 B2 26.72(17) 2_666 2_666
O3 Ba2 B3 110.11(18) 2_666 1_454
O3 Ba2 B7 123.23(19) 2_666 1_454
O3 Ba2 B8 106.1(2) 2_666 1_455
O4 Ba2 Rb1 0.0 1_454 .
O4 Ba2 Rb1 0.0 2_666 .
O4 Ba2 B2 128.17(19) 1_454 2_666
O4 Ba2 B2 27.44(18) 2_666 2_666
O4 Ba2 B3 23.01(18) 1_454 1_454
O4 Ba2 B3 120.49(18) 2_666 1_454
O4 Ba2 B7 88.26(19) 1_454 1_454
O4 Ba2 B7 76.17(19) 2_666 1_454
O4 Ba2 B8 139.42(19) 2_666 1_455
O4 Ba2 B8 111.62(19) 1_454 1_455
O4 Ba2 O3 119.39(15) 1_454 2_666
O4 Ba2 O3 49.09(15) 2_666 2_666
O8 Ba2 Rb1 0.0 1_455 .
O8 Ba2 B2 108.0(2) 1_455 2_666
O8 Ba2 B3 117.0(2) 1_455 1_454
O8 Ba2 B7 83.4(2) 1_455 1_454
O8 Ba2 B8 26.6(2) 1_455 1_455
O8 Ba2 O3 111.26(18) 1_455 2_666
O8 Ba2 O4 122.45(18) 1_455 2_666
O8 Ba2 O4 123.78(18) 1_455 1_454
O9 Ba2 Rb1 0.0 2_666 .
O9 Ba2 Rb1 0.0 1_454 .
O9 Ba2 B2 108.3(2) 1_454 2_666
O9 Ba2 B2 60.81(18) 2_666 2_666
O9 Ba2 B3 86.87(19) 1_454 1_454
O9 Ba2 B3 68.46(18) 2_666 1_454
O9 Ba2 B7 23.80(19) 1_454 1_454
O9 Ba2 B7 121.85(19) 2_666 1_454
O9 Ba2 B8 117.2(2) 1_454 1_455
O9 Ba2 B8 131.02(19) 2_666 1_455
O9 Ba2 O3 131.08(17) 1_454 2_666
O9 Ba2 O3 46.64(15) 2_666 2_666
O9 Ba2 O4 64.65(16) 1_454 1_454
O9 Ba2 O4 82.44(17) 1_454 2_666
O9 Ba2 O4 72.88(15) 2_666 1_454
O9 Ba2 O4 60.48(15) 2_666 2_666
O9 Ba2 O8 99.23(19) 1_454 1_455
O9 Ba2 O8 152.02(17) 2_666 1_455
O10 Ba2 Rb1 0.0 1_454 .
O10 Ba2 B2 126.1(2) 1_454 2_666
O10 Ba2 B3 23.08(18) 1_454 1_454
O10 Ba2 B7 129.6(2) 1_454 1_454
O10 Ba2 B8 79.3(2) 1_454 1_455
O10 Ba2 O3 100.83(17) 1_454 2_666
O10 Ba2 O4 130.66(18) 1_454 2_666
O10 Ba2 O4 45.97(16) 1_454 1_454
O10 Ba2 O8 103.70(19) 1_454 1_455
O10 Ba2 O9 108.14(18) 1_454 1_454
O10 Ba2 O9 70.67(18) 1_454 2_666
O12 Ba2 Rb1 0.0 1_455 .
O12 Ba2 B2 84.60(18) 1_455 2_666
O12 Ba2 B3 133.20(18) 1_455 1_454
O12 Ba2 B7 24.66(18) 1_455 1_454
O12 Ba2 B8 93.43(19) 1_455 1_455
O12 Ba2 O3 110.43(15) 1_455 2_666
O12 Ba2 O4 112.58(15) 1_455 1_454
O12 Ba2 O4 73.01(15) 1_455 2_666
O12 Ba2 O8 67.07(16) 1_455 1_455
O12 Ba2 O9 131.35(15) 1_455 2_666
O12 Ba2 O9 48.45(16) 1_455 1_454
O12 Ba2 O10 148.69(18) 1_455 1_454
O17 Ba2 Rb1 0.0 . .
O17 Ba2 B2 103.38(18) . 2_666
O17 Ba2 B3 89.18(18) . 1_454
O17 Ba2 B7 132.99(19) . 1_454
O17 Ba2 B8 26.12(19) . 1_455
O17 Ba2 O3 85.62(15) . 2_666
O17 Ba2 O4 130.82(15) . 2_666
O17 Ba2 O4 110.21(15) . 1_454
O17 Ba2 O8 50.08(16) . 1_455
O17 Ba2 O9 141.87(18) . 1_454
O17 Ba2 O9 105.02(15) . 2_666
O17 Ba2 O10 66.98(16) . 1_454
O17 Ba2 O12 116.22(15) . 1_455
B2 Rb1 Ba2 0.0 2_666 .
B3 Rb1 Ba2 0.0 1_454 .
B3 Rb1 B2 129.3(2) 1_454 2_666
B7 Rb1 Ba2 0.0 1_454 .
B7 Rb1 B2 96.7(2) 1_454 2_666
B7 Rb1 B3 109.9(2) 1_454 1_454
B8 Rb1 Ba2 0.0 1_455 .
B8 Rb1 B2 115.8(2) 1_455 2_666
B8 Rb1 B3 96.9(2) 1_455 1_454
B8 Rb1 B7 107.1(2) 1_455 1_454
O3 Rb1 Ba2 0.0 2_666 .
O3 Rb1 B2 26.72(17) 2_666 2_666
O3 Rb1 B3 110.11(18) 2_666 1_454
O3 Rb1 B7 123.23(19) 2_666 1_454
O3 Rb1 B8 106.1(2) 2_666 1_455
O4 Rb1 Ba2 0.0 1_454 .
O4 Rb1 Ba2 0.0 2_666 .
O4 Rb1 B2 128.17(19) 1_454 2_666
O4 Rb1 B2 27.44(18) 2_666 2_666
O4 Rb1 B3 120.49(18) 2_666 1_454
O4 Rb1 B3 23.01(18) 1_454 1_454
O4 Rb1 B7 76.17(19) 2_666 1_454
O4 Rb1 B7 88.26(19) 1_454 1_454
O4 Rb1 B8 139.42(19) 2_666 1_455
O4 Rb1 B8 111.62(19) 1_454 1_455
O4 Rb1 O3 119.39(15) 1_454 2_666
O4 Rb1 O3 49.09(15) 2_666 2_666
O8 Rb1 Ba2 0.0 1_455 .
O8 Rb1 B2 108.0(2) 1_455 2_666
O8 Rb1 B3 117.0(2) 1_455 1_454
O8 Rb1 B7 83.4(2) 1_455 1_454
O8 Rb1 B8 26.6(2) 1_455 1_455
O8 Rb1 O3 111.26(18) 1_455 2_666
O8 Rb1 O4 122.45(18) 1_455 2_666
O8 Rb1 O4 123.78(18) 1_455 1_454
O9 Rb1 Ba2 0.0 2_666 .
O9 Rb1 Ba2 0.0 1_454 .
O9 Rb1 B2 108.3(2) 1_454 2_666
O9 Rb1 B2 60.81(18) 2_666 2_666
O9 Rb1 B3 86.87(19) 1_454 1_454
O9 Rb1 B3 68.46(18) 2_666 1_454
O9 Rb1 B7 23.80(19) 1_454 1_454
O9 Rb1 B7 121.85(19) 2_666 1_454
O9 Rb1 B8 131.02(19) 2_666 1_455
O9 Rb1 B8 117.2(2) 1_454 1_455
O9 Rb1 O3 131.08(17) 1_454 2_666
O9 Rb1 O3 46.64(15) 2_666 2_666
O9 Rb1 O4 60.48(15) 2_666 2_666
O9 Rb1 O4 64.65(16) 1_454 1_454
O9 Rb1 O4 72.88(15) 2_666 1_454
O9 Rb1 O4 82.44(17) 1_454 2_666
O9 Rb1 O8 99.23(19) 1_454 1_455
O9 Rb1 O8 152.02(17) 2_666 1_455
O10 Rb1 Ba2 0.0 1_454 .
O10 Rb1 B2 126.1(2) 1_454 2_666
O10 Rb1 B3 23.08(18) 1_454 1_454
O10 Rb1 B7 129.6(2) 1_454 1_454
O10 Rb1 B8 79.3(2) 1_454 1_455
O10 Rb1 O3 100.83(17) 1_454 2_666
O10 Rb1 O4 130.66(18) 1_454 2_666
O10 Rb1 O4 45.97(16) 1_454 1_454
O10 Rb1 O8 103.70(19) 1_454 1_455
O10 Rb1 O9 108.14(18) 1_454 1_454
O10 Rb1 O9 70.67(18) 1_454 2_666
O12 Rb1 Ba2 0.0 1_455 .
O12 Rb1 B2 84.60(18) 1_455 2_666
O12 Rb1 B3 133.20(18) 1_455 1_454
O12 Rb1 B7 24.66(18) 1_455 1_454
O12 Rb1 B8 93.43(19) 1_455 1_455
O12 Rb1 O3 110.43(15) 1_455 2_666
O12 Rb1 O4 73.01(15) 1_455 2_666
O12 Rb1 O4 112.58(15) 1_455 1_454
O12 Rb1 O8 67.07(16) 1_455 1_455
O12 Rb1 O9 48.45(16) 1_455 1_454
O12 Rb1 O9 131.35(15) 1_455 2_666
O12 Rb1 O10 148.69(18) 1_455 1_454
O17 Rb1 Ba2 0.0 . .
O17 Rb1 B2 103.38(18) . 2_666
O17 Rb1 B3 89.18(18) . 1_454
O17 Rb1 B7 132.99(19) . 1_454
O17 Rb1 B8 26.12(19) . 1_455
O17 Rb1 O3 85.62(15) . 2_666
O17 Rb1 O4 110.21(15) . 1_454
O17 Rb1 O4 130.82(15) . 2_666
O17 Rb1 O8 50.08(16) . 1_455
O17 Rb1 O9 105.02(15) . 2_666
O17 Rb1 O9 141.87(18) . 1_454
O17 Rb1 O10 66.98(16) . 1_454
O17 Rb1 O12 116.22(15) . 1_455
B10 Rb2 B9 42.9(2) 2_656 .
O5 Rb2 B9 120.0(2) . .
O5 Rb2 B10 150.4(2) . 2_656
O11 Rb2 B9 65.9(2) 2_656 .
O11 Rb2 B9 81.09(19) 1_554 .
O11 Rb2 B10 90.09(19) 1_554 2_656
O11 Rb2 B10 23.8(2) 2_656 2_656
O11 Rb2 O5 158.22(18) 2_656 .
O11 Rb2 O5 113.09(18) 1_554 .
O13 Rb2 B9 22.6(2) . .
O13 Rb2 B10 65.4(2) . 2_656
O13 Rb2 O5 99.05(17) . .
O13 Rb2 O11 88.49(16) . 2_656
O13 Rb2 O11 80.96(16) . 1_554
O16 Rb2 B9 23.3(2) . .
O16 Rb2 B9 109.5(2) 2_655 .
O16 Rb2 B10 90.8(2) 2_655 2_656
O16 Rb2 B10 24.1(2) . 2_656
O16 Rb2 O5 118.76(18) 2_655 .
O16 Rb2 O5 143.24(18) . .
O16 Rb2 O11 73.74(16) 2_655 2_656
O16 Rb2 O11 44.22(16) . 2_656
O16 Rb2 O11 41.61(16) 2_655 1_554
O16 Rb2 O11 75.13(17) . 1_554
O16 Rb2 O13 45.24(16) . .
O16 Rb2 O13 118.80(18) 2_655 .
B4 Rb3 B4 180.0 2_756 .
O6 Rb3 B4 118.99(18) . 2_756
O6 Rb3 B4 61.01(18) 2_756 2_756
O6 Rb3 B4 61.01(18) . .
O6 Rb3 B4 118.99(18) 2_756 .
O6 Rb3 O6 180.0 2_756 .
O15 Rb3 B4 156.71(18) 2_756 .
O15 Rb3 B4 156.71(18) . 2_756
O15 Rb3 B4 23.29(18) 2_756 2_756
O15 Rb3 B4 23.29(18) . .
O15 Rb3 O6 81.08(15) . .
O15 Rb3 O6 81.08(15) 2_756 2_756
O15 Rb3 O6 98.92(15) 2_756 .
O15 Rb3 O6 98.92(15) . 2_756
O15 Rb3 O15 180.0 2_756 .
Br1 Rb3 B4 90.77(16) . .
Br1 Rb3 B4 72.77(16) 1_455 .
Br1 Rb3 B4 90.77(16) 2_756 2_756
Br1 Rb3 B4 89.23(16) . 2_756
Br1 Rb3 B4 107.23(16) 2_856 .
Br1 Rb3 B4 89.23(16) 2_756 .
Br1 Rb3 B4 107.23(16) 1_455 2_756
Br1 Rb3 B4 72.77(16) 2_856 2_756
Br1 Rb3 O6 68.46(14) 2_856 2_756
Br1 Rb3 O6 111.54(14) 1_455 2_756
Br1 Rb3 O6 97.81(14) 2_756 2_756
Br1 Rb3 O6 97.81(14) . .
Br1 Rb3 O6 82.19(14) 2_756 .
Br1 Rb3 O6 111.54(14) 2_856 .
Br1 Rb3 O6 68.46(14) 1_455 .
Br1 Rb3 O6 82.19(14) . 2_756
Br1 Rb3 O15 104.46(13) . 2_756
Br1 Rb3 O15 90.62(13) 2_856 2_756
Br1 Rb3 O15 89.38(13) 2_856 .
Br1 Rb3 O15 90.62(13) 1_455 .
Br1 Rb3 O15 75.54(13) 2_756 2_756
Br1 Rb3 O15 89.38(13) 1_455 2_756
Br1 Rb3 O15 75.54(13) . .
Br1 Rb3 O15 104.46(13) 2_756 .
Br1 Rb3 Br1 17.85(15) 2_856 .
Br1 Rb3 Br1 180.0 2_756 .
Br1 Rb3 Br1 180.0 2_856 1_455
Br1 Rb3 Br1 17.85(15) 2_756 1_455
O2 B1 Ba1 52.7(3) . 2_666
O3 B1 Ba1 55.2(4) . 2_666
O3 B1 O2 107.6(6) . .
O9 B1 Ba1 121.3(5) . 2_666
O9 B1 O2 108.6(6) . .
O9 B1 O3 112.4(7) . .
O11 B1 Ba1 130.3(5) . 2_666
O11 B1 O2 107.8(6) . .
O11 B1 O3 112.3(7) . .
O11 B1 O9 108.0(7) . .
Rb1 B2 Ba2 0.0 2_666 2_666
O1 B2 Ba2 87.7(4) . 2_666
O1 B2 Rb1 87.7(4) . 2_666
O3 B2 Ba2 60.2(4) . 2_666
O3 B2 Rb1 60.2(4) . 2_666
O3 B2 O1 112.3(6) . .
O4 B2 Ba2 65.6(4) . 2_666
O4 B2 Rb1 65.6(4) . 2_666
O4 B2 O1 107.8(6) . .
O4 B2 O3 108.8(6) . .
O6 B2 Ba2 164.0(5) . 2_666
O6 B2 Rb1 164.0(5) . 2_666
O6 B2 O1 108.3(6) . .
O6 B2 O3 111.2(6) . .
O6 B2 O4 108.2(6) . .
Rb1 B3 Ba2 0.0 1_656 1_656
O2 B3 Ba2 165.8(6) 1_655 1_656
O2 B3 Rb1 165.8(6) 1_655 1_656
O4 B3 Ba2 64.7(4) . 1_656
O4 B3 Rb1 64.7(4) . 1_656
O4 B3 O2 126.4(7) . 1_655
O10 B3 Ba2 50.6(4) . 1_656
O10 B3 Rb1 50.6(4) . 1_656
O10 B3 O2 118.6(7) . 1_655
O10 B3 O4 114.9(7) . .
Rb3 B4 Ba1 92.6(2) . 2_766
O1 B4 Ba1 63.9(4) . 2_766
O1 B4 Rb3 82.9(5) . .
O14 B4 Ba1 150.7(6) . 2_766
O14 B4 Rb3 116.0(5) . .
O14 B4 O1 123.1(7) . .
O15 B4 Ba1 60.3(4) . 2_766
O15 B4 Rb3 72.7(5) . .
O15 B4 O1 116.9(7) . .
O15 B4 O14 119.9(7) . .
O7 B5 Ba1 61.4(4) . 2_666
O8 B5 Ba1 169.9(7) . 2_666
O8 B5 O7 126.1(8) . .
O14 B5 Ba1 53.5(4) . 2_666
O14 B5 O7 114.2(7) . .
O14 B5 O8 119.7(8) . .
O12 B6 O7 107.6(6) . .
O13 B6 O7 110.7(6) . .
O13 B6 O12 108.7(6) . .
O17 B6 O7 106.5(6) . .
O17 B6 O12 109.8(6) . .
O17 B6 O13 113.4(6) . .
Rb1 B7 Ba2 0.0 1_656 1_656
O9 B7 Ba2 55.0(4) . 1_656
O9 B7 Rb1 55.0(4) . 1_656
O10 B7 Ba2 173.3(6) 1_455 1_656
O10 B7 Rb1 173.3(6) 1_455 1_656
O10 B7 O9 118.9(7) 1_455 .
O12 B7 Ba2 67.3(4) 1_556 1_656
O12 B7 Rb1 67.3(4) 1_556 1_656
O12 B7 O9 122.3(7) 1_556 .
O12 B7 O10 118.8(7) 1_556 1_455
Rb1 B8 Ba2 0.0 1_655 1_655
O5 B8 Ba2 97.7(5) . 1_655
O5 B8 Rb1 97.7(5) . 1_655
O8 B8 Ba2 55.1(4) . 1_655
O8 B8 Rb1 55.1(4) . 1_655
O8 B8 O5 105.6(7) . .
O15 B8 Ba2 153.5(6) . 1_655
O15 B8 Rb1 153.5(6) . 1_655
O15 B8 O5 107.7(7) . .
O15 B8 O8 108.9(7) . .
O17 B8 Ba2 63.5(4) 1_655 1_655
O17 B8 Rb1 63.5(4) 1_655 1_655
O17 B8 O5 112.5(7) 1_655 .
O17 B8 O8 110.3(7) 1_655 .
O17 B8 O15 111.6(7) 1_655 .
O5 B9 Rb2 165.8(6) 1_455 .
O13 B9 Rb2 56.7(4) . .
O13 B9 O5 123.0(8) . 1_455
O16 B9 Rb2 61.8(5) . .
O16 B9 O5 121.2(8) . 1_455
O16 B9 O13 115.8(8) . .
O6 B10 Rb2 145.2(6) . 2_656
O11 B10 Rb2 62.9(4) . 2_656
O11 B10 O6 124.6(8) . .
O16 B10 Rb2 64.9(5) 2_656 2_656
O16 B10 O6 122.5(8) 2_656 .
O16 B10 O11 112.8(8) 2_656 .
B2 O1 Ba1 131.4(4) . 2_766
B4 O1 Ba1 91.2(5) . 2_766
B4 O1 B2 137.2(7) . .
B1 O2 Ba1 100.7(4) . 2_666
B3 O2 Ba1 119.9(5) 1_455 2_666
B3 O2 B1 122.4(6) 1_455 .
Ba2 O3 Ba1 95.67(16) 2_666 2_666
Rb1 O3 Ba1 95.67(16) 2_666 2_666
Rb1 O3 Ba2 0.0 2_666 2_666
B1 O3 Ba1 99.7(4) . 2_666
B1 O3 Ba2 109.4(4) . 2_666
B1 O3 Rb1 109.4(4) . 2_666
B2 O3 Ba1 136.1(4) . 2_666
B2 O3 Ba2 93.0(4) . 2_666
B2 O3 Rb1 93.0(4) . 2_666
B2 O3 B1 117.6(6) . .
Rb1 O4 Ba2 71.12(13) 1_656 2_666
Rb1 O4 Ba2 0.0 2_666 2_666
Rb1 O4 Ba2 71.12(13) 2_666 1_656
Rb1 O4 Ba2 0.0 1_656 1_656
B2 O4 Ba2 86.9(4) . 2_666
B2 O4 Ba2 134.4(4) . 1_656
B2 O4 Rb1 134.4(4) . 1_656
B2 O4 Rb1 86.9(4) . 2_666
B3 O4 Ba2 123.3(5) . 2_666
B3 O4 Ba2 92.2(5) . 1_656
B3 O4 Rb1 92.2(5) . 1_656
B3 O4 Rb1 123.3(5) . 2_666
B3 O4 B2 132.5(6) . .
B8 O5 Rb2 121.4(5) . .
B9 O5 Rb2 114.3(5) 1_655 .
B9 O5 B8 118.5(7) 1_655 .
B2 O6 Rb3 107.7(4) . 2_756
B10 O6 Rb3 125.8(5) . 2_756
B10 O6 B2 115.3(7) . .
B5 O7 Ba1 131.1(5) . .
B5 O7 Ba1 94.0(5) . 2_666
B6 O7 Ba1 78.3(4) . .
B6 O7 Ba1 125.3(4) . 2_666
B6 O7 B5 125.6(6) . .
Rb1 O8 Ba2 0.0 1_655 1_655
B5 O8 Ba2 130.1(6) . 1_655
B5 O8 Rb1 130.1(6) . 1_655
B8 O8 Ba2 98.3(5) . 1_655
B8 O8 Rb1 98.3(5) . 1_655
B8 O8 B5 125.6(7) . .
Rb1 O9 Ba2 71.39(14) 1_656 2_666
Rb1 O9 Ba2 0.0 2_666 2_666
Rb1 O9 Ba2 0.0 1_656 1_656
Rb1 O9 Ba2 71.39(14) 2_666 1_656
B1 O9 Ba2 133.7(5) . 1_656
B1 O9 Ba2 89.9(4) . 2_666
B1 O9 Rb1 89.9(4) . 2_666
B1 O9 Rb1 133.7(5) . 1_656
B7 O9 Ba2 101.2(5) . 1_656
B7 O9 Ba2 129.4(5) . 2_666
B7 O9 Rb1 129.4(5) . 2_666
B7 O9 Rb1 101.2(5) . 1_656
B7 O9 B1 122.4(6) . .
Rb1 O10 Ba2 0.0 1_656 1_656
B3 O10 Ba2 106.3(5) . 1_656
B3 O10 Rb1 106.3(5) . 1_656
B7 O10 Ba2 125.6(5) 1_655 1_656
B7 O10 Rb1 125.6(5) 1_655 1_656
B7 O10 B3 121.4(7) 1_655 .
B1 O11 Rb2 131.2(5) . 1_556
B1 O11 Rb2 116.8(5) . 2_656
B10 O11 Rb2 94.2(5) . 1_556
B10 O11 Rb2 93.2(5) . 2_656
B10 O11 B1 120.4(7) . .
Ba2 O12 Ba1 111.24(18) 1_655 .
Rb1 O12 Ba1 111.24(18) 1_655 .
Rb1 O12 Ba2 0.0 1_655 1_655
B6 O12 Ba1 84.3(4) . .
B6 O12 Ba2 124.3(4) . 1_655
B6 O12 Rb1 124.3(4) . 1_655
B7 O12 Ba1 138.0(5) 1_554 .
B7 O12 Ba2 88.0(5) 1_554 1_655
B7 O12 Rb1 88.0(5) 1_554 1_655
B7 O12 B6 116.1(6) 1_554 .
B6 O13 Rb2 138.7(5) . .
B9 O13 Rb2 100.7(5) . .
B9 O13 B6 120.4(7) . .
B4 O14 Ba1 136.0(5) . 2_666
B5 O14 Ba1 101.7(5) . 2_666
B5 O14 B4 120.6(7) . .
Rb3 O15 Ba1 103.82(18) . 2_766
B4 O15 Ba1 95.1(5) . 2_766
B4 O15 Rb3 84.0(5) . .
B8 O15 Ba1 129.6(5) . 2_766
B8 O15 Rb3 108.9(5) . .
B8 O15 B4 125.1(7) . .
B9 O16 Rb2 94.9(5) . .
B9 O16 Rb2 140.7(6) . 2_655
B10 O16 Rb2 88.2(5) 2_656 2_655
B10 O16 Rb2 91.0(5) 2_656 .
B10 O16 B9 130.7(8) 2_656 .
Ba2 O17 Ba1 91.26(16) . .
Rb1 O17 Ba1 91.26(16) . .
Rb1 O17 Ba2 0.0 . .
B6 O17 Ba1 86.9(4) . .
B6 O17 Ba2 122.3(4) . .
B6 O17 Rb1 122.3(4) . .
B8 O17 Ba1 146.9(5) 1_455 .
B8 O17 Ba2 90.4(4) 1_455 .
B8 O17 Rb1 90.4(4) 1_455 .
B8 O17 B6 119.5(6) 1_455 .
Br1 Br1 Rb3 90.3(4) 2_856 2_756
Br1 Br1 Rb3 71.9(4) 2_856 2_856

loop_
_geom_bond_atom_site_label_1
_geom_bond_atom_site_label_2
_geom_bond_distance
_geom_bond_site_symmetry_2
Ba1 B1 3.339(9) 2_666
Ba1 B4 3.195(9) 2_766
Ba1 B5 3.274(9) 2_666
Ba1 O1 2.870(6) 2_766
Ba1 O2 2.704(6) 2_666
Ba1 O3 2.783(5) 2_666
Ba1 O7 3.101(6) .
Ba1 O7 2.881(6) 2_666
Ba1 O12 2.937(6) .
Ba1 O14 2.687(6) 2_666
Ba1 O15 2.785(6) 2_766
Ba1 O17 2.882(6) .
Ba2 Rb1 0.0000 .
Ba2 B2 3.239(9) 2_666
Ba2 B3 3.407(9) 1_454
Ba2 B7 3.284(9) 1_454
Ba2 B8 3.266(9) 1_455
Ba2 O3 2.816(6) 2_666
Ba2 O4 2.955(6) 2_666
Ba2 O4 3.084(6) 1_454
Ba2 O8 2.708(6) 1_455
Ba2 O9 3.239(6) 2_666
Ba2 O9 2.742(6) 1_454
Ba2 O10 2.743(6) 1_454
Ba2 O12 3.032(6) 1_455
Ba2 O17 2.924(5) .
Rb1 B2 3.239(9) 2_666
Rb1 B3 3.407(9) 1_454
Rb1 B7 3.284(9) 1_454
Rb1 B8 3.266(9) 1_455
Rb1 O3 2.816(6) 2_666
Rb1 O4 2.955(6) 2_666
Rb1 O4 3.084(6) 1_454
Rb1 O8 2.708(6) 1_455
Rb1 O9 3.239(6) 2_666
Rb1 O9 2.742(6) 1_454
Rb1 O10 2.743(6) 1_454
Rb1 O12 3.032(6) 1_455
Rb1 O17 2.924(5) .
Rb2 B9 3.488(10) .
Rb2 B10 3.404(9) 2_656
Rb2 O5 2.938(6) .
Rb2 O11 3.036(6) 2_656
Rb2 O11 3.168(6) 1_554
Rb2 O13 2.967(6) .
Rb2 O16 3.084(8) .
Rb2 O16 3.307(7) 2_655
Rb3 B4 3.364(9) 2_756
Rb3 B4 3.364(9) .
Rb3 O6 3.296(6) 2_756
Rb3 O6 3.296(6) .
Rb3 O15 3.229(7) .
Rb3 O15 3.229(7) 2_756
Rb3 Br1 3.494(4) 1_455
Rb3 Br1 3.321(4) 2_756
Rb3 Br1 3.321(4) .
Rb3 Br1 3.494(4) 2_856
B1 O2 1.521(10) .
B1 O3 1.436(10) .
B1 O9 1.486(10) .
B1 O11 1.465(11) .
B2 O1 1.468(10) .
B2 O3 1.458(9) .
B2 O4 1.495(10) .
B2 O6 1.487(11) .
B3 O2 1.373(10) 1_655
B3 O4 1.333(10) .
B3 O10 1.392(10) .
B4 O1 1.344(11) .
B4 O14 1.381(10) .
B4 O15 1.338(10) .
B5 O7 1.366(11) .
B5 O8 1.339(11) .
B5 O14 1.402(11) .
B6 O7 1.498(10) .
B6 O12 1.489(10) .
B6 O13 1.451(11) .
B6 O17 1.457(10) .
B7 O9 1.351(11) .
B7 O10 1.397(10) 1_455
B7 O12 1.371(10) 1_556
B8 O5 1.473(11) .
B8 O8 1.477(10) .
B8 O15 1.503(11) .
B8 O17 1.438(11) 1_655
B9 O5 1.355(12) 1_455
B9 O13 1.363(11) .
B9 O16 1.386(12) .
B10 O6 1.336(11) .
B10 O11 1.377(12) .
B10 O16 1.389(11) 2_656
Br1 Br1 1.071(9) 2_856
